data_4132181
loop_
_publ_author_name
'Mennie, Katrina M.'
'Banik, Steven M.'
'Reichert, Elaine C.'
'Jacobsen, Eric N.'

_publ_section_title
;
 Catalytic Diastereo- and Enantioselective Fluoroamination of Alkenes.
;
_journal_issue 14
_journal_name_full 'Journal of the American Chemical Society'
_journal_page_first 4797
_journal_page_last 4802
_journal_paper_doi 10.1021/jacs.8b02143
_journal_volume 140
_journal_year 2018
_chemical_absolute_configuration ad
_chemical_formula_sum 'C16 H16 F2 N2 O4 S'
_chemical_formula_weight 370.37
_space_group_crystal_system monoclinic
_space_group_IT_number 4
_space_group_name_Hall 'P 2yb'
_space_group_name_H-M_alt 'P 1 21 1'
_atom_sites_solution_hydrogens mixed
_audit_creation_method SHELXL-2014/7
_cell_angle_alpha 90
_cell_angle_beta 96.176(2)
_cell_angle_gamma 90
_cell_formula_units_Z 4
_cell_length_a 13.7281(5)
_cell_length_b 7.7633(3)
_cell_length_c 15.1716(5)
_cell_measurement_reflns_used 9881
_cell_measurement_temperature 100(2)
_cell_measurement_theta_max 65.7
_cell_measurement_theta_min 2.85
_cell_volume 1607.53(10)
_computing_cell_refinement 'SAINT 8.37A (Bruker-AXS, 2015)'
_computing_data_collection 'APEX3 v2016.1-0 (Bruker-AXS, 2016)'
_computing_data_reduction 'SAINT 8.37A (Bruker-AXS, 2015)'
_computing_molecular_graphics 'Bruker SHELXTL (Sheldrick, 2015)'
_computing_publication_material 'Bruker SHELXTL (Sheldrick, 2015)'
_computing_structure_refinement 'SHELXL-2014 (Sheldrick, 2015)'
_computing_structure_solution 'SHELXT-2014 (Sheldrick, 2015)'
_diffrn_ambient_temperature 100(2)
_diffrn_measured_fraction_theta_full 0.971
_diffrn_measured_fraction_theta_max 0.970
_diffrn_measurement_device_type
;
Bruker D8 goniometer with CCD area detector  
;
_diffrn_measurement_method 'omega and phi scans'
_diffrn_radiation_monochromator graphite
_diffrn_radiation_source 'I\mS microfocus tube'
_diffrn_radiation_type CuK\a
_diffrn_radiation_wavelength 1.54178
_diffrn_reflns_av_R_equivalents 0.0849
_diffrn_reflns_av_unetI/netI 0.0719
_diffrn_reflns_Laue_measured_fraction_full 0.971
_diffrn_reflns_Laue_measured_fraction_max 0.970
_diffrn_reflns_limit_h_max 13
_diffrn_reflns_limit_h_min -15
_diffrn_reflns_limit_k_max 8
_diffrn_reflns_limit_k_min -9
_diffrn_reflns_limit_l_max 17
_diffrn_reflns_limit_l_min -18
_diffrn_reflns_number 27659
_diffrn_reflns_point_group_measured_fraction_full 0.905
_diffrn_reflns_point_group_measured_fraction_max 0.903
_diffrn_reflns_theta_full 66.500
_diffrn_reflns_theta_max 66.643
_diffrn_reflns_theta_min 2.930
_exptl_absorpt_coefficient_mu 2.234
_exptl_absorpt_correction_T_max 0.8637
_exptl_absorpt_correction_T_min 0.8148
_exptl_absorpt_correction_type multi-scan
_exptl_absorpt_process_details sadabs
_exptl_crystal_colour colorless
_exptl_crystal_density_diffrn 1.530
_exptl_crystal_description needle
_exptl_crystal_F_000 768
_exptl_crystal_size_max 0.240
_exptl_crystal_size_mid 0.100
_exptl_crystal_size_min 0.006
_refine_diff_density_max 0.461
_refine_diff_density_min -0.644
_refine_diff_density_rms 0.085
_refine_ls_abs_structure_details
;
 Flack x determined using 1569 quotients [(I+)-(I-)]/[(I+)+(I-)]
 (Parsons, Flack and Wagner, Acta Cryst. B69 (2013) 249-259).
;
_refine_ls_abs_structure_Flack 0.01(3)
_refine_ls_extinction_method none
_refine_ls_goodness_of_fit_ref 1.136
_refine_ls_hydrogen_treatment mixed
_refine_ls_matrix_type full
_refine_ls_number_parameters 455
_refine_ls_number_reflns 5129
_refine_ls_number_restraints 1
_refine_ls_restrained_S_all 1.136
_refine_ls_R_factor_all 0.0709
_refine_ls_R_factor_gt 0.0635
_refine_ls_shift/su_max 0.000
_refine_ls_shift/su_mean 0.000
_refine_ls_structure_factor_coef Fsqd
_refine_ls_weighting_details 'w=1/[\s^2^(Fo^2^)+(0.1083P)^2^] where P=(Fo^2^+2Fc^2^)/3'
_refine_ls_weighting_scheme calc
_refine_ls_wR_factor_gt 0.1696
_refine_ls_wR_factor_ref 0.1736
_reflns_Friedel_coverage 0.723
_reflns_Friedel_fraction_full 0.827
_reflns_Friedel_fraction_max 0.825
_reflns_number_gt 4476
_reflns_number_total 5129
_reflns_threshold_expression 'I > 2\s(I)'
_cod_data_source_file ja8b02143_si_003.cif
_cod_data_source_block ER-1-16
_cod_original_sg_symbol_H-M 'P 21'
_cod_database_code 4132181
_shelx_shelxl_version_number 2014/7
_shelx_space_group_comment
;
The symmetry employed for this shelxl refinement is uniquely defined
by the following loop, which should always be used as a source of
symmetry information in preference to the above space-group names.
They are only intended as comments.
;
_shelx_estimated_absorpt_t_min 0.616
_shelx_estimated_absorpt_t_max 0.987

loop_
_space_group_symop_operation_xyz
'x, y, z'
'-x, y+1/2, -z'

loop_
_atom_site_label
_atom_site_type_symbol
_atom_site_fract_x
_atom_site_fract_y
_atom_site_fract_z
_atom_site_U_iso_or_equiv
_atom_site_adp_type
_atom_site_occupancy
_atom_site_site_symmetry_order
_atom_site_calc_flag
_atom_site_refinement_flags_posn
_atom_site_refinement_flags_adp
S1 S 0.63580(11) 0.6306(2) 0.35143(10) 0.0183(4) Uani 1 1 d . .
F1 F 0.5157(2) 0.1250(6) 0.3106(2) 0.0237(9) Uani 1 1 d . .
F2 F 0.5780(3) 0.1553(6) 0.5383(2) 0.0318(11) Uani 1 1 d . .
O1 O 0.8576(3) 0.1082(8) 0.0234(3) 0.0329(13) Uani 1 1 d . .
O2 O 0.9712(3) 0.0319(8) 0.1269(3) 0.0359(14) Uani 1 1 d . .
O3 O 0.5645(3) 0.7526(6) 0.3159(3) 0.0251(11) Uani 1 1 d . .
O4 O 0.6849(3) 0.6536(7) 0.4388(3) 0.0248(11) Uani 1 1 d . .
N1 N 0.8876(4) 0.0788(8) 0.1023(4) 0.0265(15) Uani 1 1 d . .
H2 H 0.5386 0.4281 0.3057 0.022(18) Uiso 1 1 d R .
N2 N 0.5806(3) 0.4483(8) 0.3517(3) 0.0171(12) Uani 1 1 d . .
H4A H 0.2896 0.6136 0.0555 0.09(4) Uiso 1 1 d R .
C1 C 0.6633(5) 0.1927(9) 0.2045(4) 0.0231(17) Uani 1 1 d . .
H1 H 0.6018 0.2463 0.1879 0.028 Uiso 1 1 calc R U
C2 C 0.7306(5) 0.1809(10) 0.1442(4) 0.0253(18) Uani 1 1 d . .
H2A H 0.7165 0.2270 0.0862 0.030 Uiso 1 1 calc R U
C3 C 0.8191(5) 0.1012(9) 0.1690(4) 0.0210(15) Uani 1 1 d . .
C4 C 0.8442(5) 0.0386(10) 0.2544(4) 0.0222(16) Uani 1 1 d . .
H4 H 0.9067 -0.0118 0.2707 0.027 Uiso 1 1 calc R U
C5 C 0.7763(5) 0.0513(9) 0.3148(4) 0.0221(16) Uani 1 1 d . .
H5 H 0.7917 0.0090 0.3734 0.026 Uiso 1 1 calc R U
C6 C 0.6841(4) 0.1269(9) 0.2899(4) 0.0166(14) Uani 1 1 d . .
C7 C 0.6111(4) 0.1371(10) 0.3564(4) 0.0176(14) Uani 1 1 d . .
H7 H 0.6218 0.0381 0.3985 0.021 Uiso 1 1 calc R U
C8 C 0.6131(4) 0.3026(9) 0.4086(4) 0.0172(14) Uani 1 1 d . .
H8 H 0.6818 0.3246 0.4352 0.021 Uiso 1 1 calc R U
C9 C 0.5468(5) 0.2948(10) 0.4828(4) 0.0226(16) Uani 1 1 d . .
H9A H 0.5514 0.4036 0.5170 0.027 Uiso 1 1 calc R U
H9B H 0.4779 0.2782 0.4578 0.027 Uiso 1 1 calc R U
C10 C 0.7255(5) 0.6155(9) 0.2770(4) 0.0178(14) Uani 1 1 d . .
C11 C 0.7032(5) 0.6726(9) 0.1899(4) 0.0207(16) Uani 1 1 d . .
H11 H 0.6413 0.7235 0.1720 0.025 Uiso 1 1 calc R U
C12 C 0.7711(5) 0.6552(10) 0.1298(4) 0.0239(17) Uani 1 1 d . .
H12 H 0.7556 0.6938 0.0705 0.029 Uiso 1 1 calc R U
C13 C 0.8627(5) 0.5808(9) 0.1557(4) 0.0215(16) Uani 1 1 d . .
C14 C 0.8837(5) 0.5261(10) 0.2434(4) 0.0239(16) Uani 1 1 d . .
H14 H 0.9456 0.4757 0.2616 0.029 Uiso 1 1 calc R U
C15 C 0.8169(5) 0.5433(9) 0.3039(4) 0.0198(15) Uani 1 1 d . .
H15 H 0.8328 0.5065 0.3635 0.024 Uiso 1 1 calc R U
C16 C 0.9370(5) 0.5599(11) 0.0899(5) 0.0316(19) Uani 1 1 d . .
H16A H 0.9967 0.5075 0.1194 0.047 Uiso 1 1 calc R U
H16B H 0.9525 0.6730 0.0663 0.047 Uiso 1 1 calc R U
H16C H 0.9098 0.4855 0.0411 0.047 Uiso 1 1 calc R U
S2 S 0.36364(11) 0.4366(2) 0.13276(10) 0.0174(4) Uani 1 1 d . .
F3 F 0.2647(3) 0.9438(6) 0.0528(2) 0.0261(9) Uani 1 1 d . .
F4 F 0.5212(3) 0.9675(6) 0.0809(3) 0.0355(11) Uani 1 1 d . .
O5 O 0.0077(4) 0.7804(9) 0.4016(3) 0.0461(17) Uani 1 1 d . .
O6 O 0.1375(4) 0.8073(9) 0.4951(3) 0.0370(14) Uani 1 1 d . .
O7 O 0.3384(3) 0.3145(7) 0.0633(3) 0.0260(12) Uani 1 1 d . .
O8 O 0.4620(3) 0.4420(7) 0.1762(3) 0.0234(11) Uani 1 1 d . .
N3 N 0.0963(4) 0.8066(9) 0.4192(4) 0.0293(15) Uani 1 1 d . .
N4 N 0.3421(4) 0.6262(8) 0.0909(3) 0.0205(12) Uani 1 1 d . .
C21 C 0.1697(5) 0.8266(10) 0.1909(4) 0.0222(16) Uani 1 1 d . .
H21 H 0.1442 0.7984 0.1320 0.027 Uiso 1 1 calc R U
C22 C 0.1143(5) 0.7975(10) 0.2601(5) 0.0239(16) Uani 1 1 d . .
H22 H 0.0509 0.7477 0.2499 0.029 Uiso 1 1 calc R U
C23 C 0.1534(5) 0.8425(10) 0.3448(5) 0.0225(16) Uani 1 1 d . .
C24 C 0.2462(5) 0.9132(10) 0.3632(4) 0.0241(16) Uani 1 1 d . .
H24 H 0.2710 0.9422 0.4222 0.029 Uiso 1 1 calc R U
C25 C 0.3010(5) 0.9400(10) 0.2942(4) 0.0226(15) Uani 1 1 d . .
H25 H 0.3649 0.9877 0.3052 0.027 Uiso 1 1 calc R U
C26 C 0.2633(5) 0.8973(9) 0.2074(5) 0.0209(16) Uani 1 1 d . .
C27 C 0.3257(4) 0.9276(9) 0.1336(4) 0.0183(14) Uani 1 1 d . .
H27 H 0.3637 1.0366 0.1453 0.022 Uiso 1 1 calc R U
C28 C 0.3964(5) 0.7808(9) 0.1202(4) 0.0212(16) Uani 1 1 d . .
H28 H 0.4362 0.7560 0.1779 0.025 Uiso 1 1 calc R U
C29 C 0.4655(5) 0.8245(12) 0.0514(4) 0.0281(18) Uani 1 1 d . .
H29A H 0.5089 0.7254 0.0431 0.034 Uiso 1 1 calc R U
H29B H 0.4273 0.8504 -0.0062 0.034 Uiso 1 1 calc R U
C30 C 0.2834(4) 0.4014(9) 0.2155(4) 0.0170(15) Uani 1 1 d . .
C31 C 0.1955(5) 0.3168(10) 0.1920(4) 0.0230(16) Uani 1 1 d . .
H31 H 0.1778 0.2805 0.1327 0.028 Uiso 1 1 calc R U
C32 C 0.1341(5) 0.2865(10) 0.2569(5) 0.0257(17) Uani 1 1 d . .
H32 H 0.0738 0.2285 0.2415 0.031 Uiso 1 1 calc R U
C33 C 0.1585(5) 0.3389(10) 0.3442(5) 0.0252(16) Uani 1 1 d . .
C34 C 0.2476(5) 0.4253(11) 0.3647(4) 0.0279(17) Uani 1 1 d . .
H34 H 0.2655 0.4624 0.4239 0.033 Uiso 1 1 calc R U
C35 C 0.3095(5) 0.4578(10) 0.3019(4) 0.0214(16) Uani 1 1 d . .
H35 H 0.3693 0.5179 0.3170 0.026 Uiso 1 1 calc R U
C36 C 0.0924(5) 0.3002(12) 0.4148(5) 0.037(2) Uani 1 1 d . .
H36A H 0.0376 0.2282 0.3897 0.056 Uiso 1 1 calc R U
H36B H 0.0670 0.4082 0.4367 0.056 Uiso 1 1 calc R U
H36C H 0.1295 0.2389 0.4639 0.056 Uiso 1 1 calc R U

loop_
_atom_site_aniso_label
_atom_site_aniso_U_11
_atom_site_aniso_U_22
_atom_site_aniso_U_33
_atom_site_aniso_U_23
_atom_site_aniso_U_13
_atom_site_aniso_U_12
S1 0.0215(9) 0.0144(9) 0.0194(8) -0.0019(7) 0.0039(6) -0.0017(7)
F1 0.0138(19) 0.023(2) 0.034(2) -0.007(2) 0.0002(14) -0.0023(16)
F2 0.037(2) 0.035(3) 0.025(2) 0.013(2) 0.0096(16) 0.0051(19)
O1 0.030(3) 0.051(4) 0.018(2) 0.003(3) 0.0029(18) 0.007(3)
O2 0.019(3) 0.058(4) 0.031(3) 0.004(3) 0.001(2) 0.012(2)
O3 0.026(3) 0.018(3) 0.033(3) -0.001(2) 0.010(2) 0.000(2)
O4 0.032(3) 0.027(3) 0.016(2) -0.006(2) 0.0029(18) -0.010(2)
N1 0.014(3) 0.037(4) 0.029(3) -0.001(3) 0.003(2) 0.001(3)
N2 0.017(3) 0.016(3) 0.019(3) 0.004(2) 0.0015(19) -0.001(2)
C1 0.018(4) 0.025(5) 0.026(4) -0.002(3) -0.003(3) 0.004(3)
C2 0.021(4) 0.036(5) 0.019(3) -0.005(3) -0.001(3) 0.008(3)
C3 0.020(4) 0.017(4) 0.026(3) -0.001(3) 0.001(2) -0.003(3)
C4 0.018(4) 0.023(4) 0.025(4) -0.002(3) -0.002(3) 0.003(3)
C5 0.025(4) 0.017(4) 0.023(3) 0.003(3) -0.001(3) 0.000(3)
C6 0.022(3) 0.008(3) 0.018(3) -0.002(3) -0.001(2) -0.001(3)
C7 0.012(3) 0.016(4) 0.025(3) 0.003(3) 0.000(2) 0.003(3)
C8 0.016(3) 0.020(4) 0.017(3) 0.003(3) 0.004(2) -0.001(3)
C9 0.021(4) 0.025(4) 0.023(3) 0.006(3) 0.008(3) 0.005(3)
C10 0.021(3) 0.011(4) 0.020(3) -0.004(3) -0.001(2) -0.002(3)
C11 0.017(4) 0.019(4) 0.025(3) 0.003(3) -0.001(3) -0.003(3)
C12 0.024(4) 0.029(5) 0.019(3) 0.000(3) 0.000(3) -0.004(3)
C13 0.018(4) 0.021(4) 0.025(3) -0.001(3) 0.001(2) -0.007(3)
C14 0.016(4) 0.027(4) 0.027(4) 0.001(3) -0.002(3) -0.001(3)
C15 0.020(4) 0.018(4) 0.021(3) 0.003(3) -0.002(3) -0.003(3)
C16 0.026(4) 0.039(6) 0.030(4) -0.003(4) 0.007(3) -0.002(3)
S2 0.0170(8) 0.0170(10) 0.0180(7) 0.0000(7) 0.0008(5) 0.0015(6)
F3 0.027(2) 0.029(2) 0.0206(19) 0.0087(19) -0.0039(15) 0.0034(18)
F4 0.032(2) 0.034(3) 0.042(2) -0.001(2) 0.0096(18) -0.0123(19)
O5 0.024(3) 0.085(5) 0.030(3) -0.011(3) 0.006(2) -0.015(3)
O6 0.028(3) 0.063(4) 0.019(2) 0.001(3) 0.0007(19) -0.005(3)
O7 0.032(3) 0.025(3) 0.021(2) -0.006(2) 0.0015(19) -0.006(2)
O8 0.015(2) 0.030(3) 0.024(2) -0.001(2) -0.0021(17) 0.005(2)
N3 0.022(3) 0.043(4) 0.023(3) -0.004(3) 0.006(2) -0.003(3)
N4 0.021(3) 0.018(3) 0.022(3) -0.001(3) 0.000(2) -0.002(2)
C21 0.022(4) 0.019(4) 0.024(3) -0.002(3) -0.003(3) 0.001(3)
C22 0.013(3) 0.029(5) 0.029(4) -0.002(3) 0.000(2) -0.001(3)
C23 0.021(4) 0.022(4) 0.025(3) 0.000(3) 0.004(3) 0.000(3)
C24 0.023(4) 0.023(4) 0.026(3) 0.001(3) -0.001(3) 0.000(3)
C25 0.021(4) 0.017(4) 0.029(4) 0.002(3) 0.000(3) -0.002(3)
C26 0.022(4) 0.013(4) 0.028(3) 0.002(3) -0.002(3) 0.004(3)
C27 0.020(3) 0.013(4) 0.020(3) 0.002(3) -0.007(2) 0.002(3)
C28 0.021(4) 0.023(5) 0.020(3) 0.006(3) 0.001(3) 0.003(3)
C29 0.018(4) 0.042(5) 0.025(4) 0.005(4) 0.002(3) -0.004(3)
C30 0.017(3) 0.012(4) 0.022(3) 0.004(3) 0.001(2) 0.000(3)
C31 0.019(4) 0.024(4) 0.025(3) -0.001(3) 0.000(3) 0.002(3)
C32 0.019(4) 0.023(5) 0.035(4) 0.000(3) 0.000(3) 0.002(3)
C33 0.021(4) 0.021(4) 0.034(4) 0.007(3) 0.005(3) 0.007(3)
C34 0.028(4) 0.034(5) 0.021(3) -0.002(3) 0.000(3) 0.005(3)
C35 0.018(3) 0.024(4) 0.022(3) -0.001(3) 0.001(2) 0.001(3)
C36 0.029(4) 0.044(6) 0.041(5) 0.011(4) 0.013(3) 0.002(4)

loop_
_atom_type_symbol
_atom_type_description
_atom_type_scat_dispersion_real
_atom_type_scat_dispersion_imag
_atom_type_scat_source
C C 0.0181 0.0091 'International Tables Vol C Tables 4.2.6.8 and 6.1.1.4'
H H 0.0000 0.0000 'International Tables Vol C Tables 4.2.6.8 and 6.1.1.4'
F F 0.0727 0.0534 'International Tables Vol C Tables 4.2.6.8 and 6.1.1.4'
N N 0.0311 0.0180 'International Tables Vol C Tables 4.2.6.8 and 6.1.1.4'
O O 0.0492 0.0322 'International Tables Vol C Tables 4.2.6.8 and 6.1.1.4'
S S 0.3331 0.5567 'International Tables Vol C Tables 4.2.6.8 and 6.1.1.4'

loop_
_geom_angle_atom_site_label_1
_geom_angle_atom_site_label_2
_geom_angle_atom_site_label_3
_geom_angle
O3 S1 O4 120.2(3)
O3 S1 N2 106.4(3)
O4 S1 N2 106.4(3)
O3 S1 C10 107.5(3)
O4 S1 C10 108.0(3)
N2 S1 C10 107.8(3)
O2 N1 O1 123.3(6)
O2 N1 C3 118.5(5)
O1 N1 C3 118.3(5)
C8 N2 S1 124.7(4)
C8 N2 H2 117.9
S1 N2 H2 115.4
C2 C1 C6 120.7(6)
C2 C1 H1 119.7
C6 C1 H1 119.7
C1 C2 C3 119.0(6)
C1 C2 H2A 120.5
C3 C2 H2A 120.5
C2 C3 C4 122.2(6)
C2 C3 N1 118.5(6)
C4 C3 N1 119.2(6)
C5 C4 C3 118.4(6)
C5 C4 H4 120.8
C3 C4 H4 120.8
C4 C5 C6 120.3(6)
C4 C5 H5 119.9
C6 C5 H5 119.9
C1 C6 C5 119.3(6)
C1 C6 C7 121.5(5)
C5 C6 C7 119.2(6)
F1 C7 C6 108.4(5)
F1 C7 C8 106.1(5)
C6 C7 C8 115.0(6)
F1 C7 H7 109.1
C6 C7 H7 109.1
C8 C7 H7 109.1
N2 C8 C7 111.2(5)
N2 C8 C9 107.3(5)
C7 C8 C9 112.1(6)
N2 C8 H8 108.7
C7 C8 H8 108.7
C9 C8 H8 108.7
F2 C9 C8 107.7(5)
F2 C9 H9A 110.2
C8 C9 H9A 110.2
F2 C9 H9B 110.2
C8 C9 H9B 110.2
H9A C9 H9B 108.5
C15 C10 C11 120.2(6)
C15 C10 S1 120.5(5)
C11 C10 S1 119.2(5)
C12 C11 C10 120.0(6)
C12 C11 H11 120.0
C10 C11 H11 120.0
C11 C12 C13 120.3(6)
C11 C12 H12 119.8
C13 C12 H12 119.8
C14 C13 C12 118.7(6)
C14 C13 C16 120.8(6)
C12 C13 C16 120.5(6)
C15 C14 C13 121.6(6)
C15 C14 H14 119.2
C13 C14 H14 119.2
C14 C15 C10 119.2(6)
C14 C15 H15 120.4
C10 C15 H15 120.4
C13 C16 H16A 109.5
C13 C16 H16B 109.5
H16A C16 H16B 109.5
C13 C16 H16C 109.5
H16A C16 H16C 109.5
H16B C16 H16C 109.5
O7 S2 O8 119.8(3)
O7 S2 N4 107.1(3)
O8 S2 N4 106.0(3)
O7 S2 C30 107.4(3)
O8 S2 C30 107.7(3)
N4 S2 C30 108.5(3)
O6 N3 O5 123.2(6)
O6 N3 C23 119.4(6)
O5 N3 C23 117.4(5)
C28 N4 S2 124.3(4)
C28 N4 H4A 130.9
S2 N4 H4A 104.3
C22 C21 C26 120.0(6)
C22 C21 H21 120.0
C26 C21 H21 120.0
C21 C22 C23 118.4(6)
C21 C22 H22 120.8
C23 C22 H22 120.8
C22 C23 C24 122.9(7)
C22 C23 N3 118.7(6)
C24 C23 N3 118.3(6)
C25 C24 C23 118.3(6)
C25 C24 H24 120.8
C23 C24 H24 120.8
C24 C25 C26 120.3(6)
C24 C25 H25 119.8
C26 C25 H25 119.8
C21 C26 C25 120.1(7)
C21 C26 C27 121.0(6)
C25 C26 C27 118.8(6)
F3 C27 C26 109.2(5)
F3 C27 C28 106.1(5)
C26 C27 C28 113.9(6)
F3 C27 H27 109.2
C26 C27 H27 109.2
C28 C27 H27 109.2
N4 C28 C29 108.1(6)
N4 C28 C27 110.1(5)
C29 C28 C27 112.2(6)
N4 C28 H28 108.8
C29 C28 H28 108.8
C27 C28 H28 108.8
F4 C29 C28 108.5(6)
F4 C29 H29A 110.0
C28 C29 H29A 110.0
F4 C29 H29B 110.0
C28 C29 H29B 110.0
H29A C29 H29B 108.4
C31 C30 C35 121.3(6)
C31 C30 S2 118.6(5)
C35 C30 S2 120.0(5)
C32 C31 C30 118.5(6)
C32 C31 H31 120.7
C30 C31 H31 120.7
C31 C32 C33 121.7(6)
C31 C32 H32 119.2
C33 C32 H32 119.2
C32 C33 C34 117.8(7)
C32 C33 C36 121.1(7)
C34 C33 C36 121.1(7)
C35 C34 C33 121.8(6)
C35 C34 H34 119.1
C33 C34 H34 119.1
C34 C35 C30 118.8(6)
C34 C35 H35 120.6
C30 C35 H35 120.6
C33 C36 H36A 109.5
C33 C36 H36B 109.5
H36A C36 H36B 109.5
C33 C36 H36C 109.5
H36A C36 H36C 109.5
H36B C36 H36C 109.5

loop_
_geom_bond_atom_site_label_1
_geom_bond_atom_site_label_2
_geom_bond_distance
S1 O3 1.425(5)
S1 O4 1.432(4)
S1 N2 1.606(6)
S1 C10 1.762(7)
F1 C7 1.418(6)
F2 C9 1.410(8)
O1 N1 1.245(7)
O2 N1 1.223(7)
N1 C3 1.463(9)
N2 C8 1.463(8)
N2 H2 0.8698
C1 C2 1.372(10)
C1 C6 1.393(9)
C1 H1 0.9500
C2 C3 1.379(9)
C2 H2A 0.9500
C3 C4 1.392(9)
C4 C5 1.379(10)
C4 H4 0.9500
C5 C6 1.410(9)
C5 H5 0.9500
C6 C7 1.499(9)
C7 C8 1.507(10)
C7 H7 1.0000
C8 C9 1.524(9)
C8 H8 1.0000
C9 H9A 0.9900
C9 H9B 0.9900
C10 C15 1.395(9)
C10 C11 1.397(9)
C11 C12 1.378(10)
C11 H11 0.9500
C12 C13 1.401(9)
C12 H12 0.9500
C13 C14 1.397(9)
C13 C16 1.511(10)
C14 C15 1.371(10)
C14 H14 0.9500
C15 H15 0.9500
C16 H16A 0.9800
C16 H16B 0.9800
C16 H16C 0.9800
S2 O7 1.431(5)
S2 O8 1.438(4)
S2 N4 1.618(6)
S2 C30 1.778(7)
F3 C27 1.414(6)
F4 C29 1.395(9)
O5 N3 1.233(7)
O6 N3 1.228(7)
N3 C23 1.468(9)
N4 C28 1.456(9)
N4 H4A 0.8575
C21 C22 1.381(10)
C21 C26 1.395(9)
C21 H21 0.9500
C22 C23 1.382(9)
C22 H22 0.9500
C23 C24 1.387(9)
C24 C25 1.370(9)
C24 H24 0.9500
C25 C26 1.401(9)
C25 H25 0.9500
C26 C27 1.500(10)
C27 C28 1.525(9)
C27 H27 1.0000
C28 C29 1.522(9)
C28 H28 1.0000
C29 H29A 0.9900
C29 H29B 0.9900
C30 C31 1.387(9)
C30 C35 1.392(9)
C31 C32 1.383(10)
C31 H31 0.9500
C32 C33 1.392(10)
C32 H32 0.9500
C33 C34 1.400(10)
C33 C36 1.507(10)
C34 C35 1.367(10)
C34 H34 0.9500
C35 H35 0.9500
C36 H36A 0.9800
C36 H36B 0.9800
C36 H36C 0.9800

loop_
_geom_hbond_atom_site_label_D
_geom_hbond_atom_site_label_H
_geom_hbond_atom_site_label_A
_geom_hbond_distance_DH
_geom_hbond_distance_HA
_geom_hbond_distance_DA
_geom_hbond_angle_DHA
_geom_hbond_site_symmetry_A
N2 H2 O8 0.87 2.13 2.968(6) 161.7 .
N4 H4A O1 0.86 2.24 3.086(7) 171.4 2_655

loop_
_geom_torsion_atom_site_label_1
_geom_torsion_atom_site_label_2
_geom_torsion_atom_site_label_3
_geom_torsion_atom_site_label_4
_geom_torsion
O3 S1 N2 C8 -157.7(5)
O4 S1 N2 C8 -28.4(6)
C10 S1 N2 C8 87.3(6)
C6 C1 C2 C3 0.7(11)
C1 C2 C3 C4 -2.8(11)
C1 C2 C3 N1 175.8(6)
O2 N1 C3 C2 169.3(7)
O1 N1 C3 C2 -10.8(10)
O2 N1 C3 C4 -12.1(10)
O1 N1 C3 C4 167.8(7)
C2 C3 C4 C5 2.5(11)
N1 C3 C4 C5 -176.0(6)
C3 C4 C5 C6 -0.3(11)
C2 C1 C6 C5 1.5(10)
C2 C1 C6 C7 -179.4(6)
C4 C5 C6 C1 -1.7(10)
C4 C5 C6 C7 179.2(6)
C1 C6 C7 F1 32.5(9)
C5 C6 C7 F1 -148.4(6)
C1 C6 C7 C8 -86.0(7)
C5 C6 C7 C8 93.1(7)
S1 N2 C8 C7 -133.3(5)
S1 N2 C8 C9 103.8(6)
F1 C7 C8 N2 -52.4(7)
C6 C7 C8 N2 67.3(6)
F1 C7 C8 C9 67.7(6)
C6 C7 C8 C9 -172.5(5)
N2 C8 C9 F2 -179.7(5)
C7 C8 C9 F2 57.9(6)
O3 S1 C10 C15 162.7(6)
O4 S1 C10 C15 31.6(7)
N2 S1 C10 C15 -83.0(6)
O3 S1 C10 C11 -18.9(6)
O4 S1 C10 C11 -150.0(5)
N2 S1 C10 C11 95.4(6)
C15 C10 C11 C12 1.0(10)
S1 C10 C11 C12 -177.3(5)
C10 C11 C12 C13 -0.2(10)
C11 C12 C13 C14 -0.4(11)
C11 C12 C13 C16 179.4(7)
C12 C13 C14 C15 0.1(11)
C16 C13 C14 C15 -179.7(7)
C13 C14 C15 C10 0.7(11)
C11 C10 C15 C14 -1.3(10)
S1 C10 C15 C14 177.0(5)
O7 S2 N4 C28 -149.4(5)
O8 S2 N4 C28 -20.4(6)
C30 S2 N4 C28 95.0(6)
C26 C21 C22 C23 1.0(11)
C21 C22 C23 C24 -1.0(12)
C21 C22 C23 N3 -178.0(6)
O6 N3 C23 C22 163.0(8)
O5 N3 C23 C22 -18.4(11)
O6 N3 C23 C24 -14.1(11)
O5 N3 C23 C24 164.4(7)
C22 C23 C24 C25 0.3(12)
N3 C23 C24 C25 177.3(7)
C23 C24 C25 C26 0.3(11)
C22 C21 C26 C25 -0.4(11)
C22 C21 C26 C27 179.0(7)
C24 C25 C26 C21 -0.3(11)
C24 C25 C26 C27 -179.7(7)
C21 C26 C27 F3 24.0(9)
C25 C26 C27 F3 -156.6(6)
C21 C26 C27 C28 -94.4(7)
C25 C26 C27 C28 85.0(8)
S2 N4 C28 C29 104.5(6)
S2 N4 C28 C27 -132.7(5)
F3 C27 C28 N4 -54.6(7)
C26 C27 C28 N4 65.6(7)
F3 C27 C28 C29 65.8(7)
C26 C27 C28 C29 -174.0(5)
N4 C28 C29 F4 -177.2(5)
C27 C28 C29 F4 61.2(7)
O7 S2 C30 C31 -21.2(6)
O8 S2 C30 C31 -151.5(5)
N4 S2 C30 C31 94.2(6)
O7 S2 C30 C35 158.6(5)
O8 S2 C30 C35 28.3(7)
N4 S2 C30 C35 -86.0(6)
C35 C30 C31 C32 -1.1(10)
S2 C30 C31 C32 178.7(5)
C30 C31 C32 C33 0.1(11)
C31 C32 C33 C34 0.5(11)
C31 C32 C33 C36 -178.1(7)
C32 C33 C34 C35 -0.1(11)
C36 C33 C34 C35 178.4(7)
C33 C34 C35 C30 -0.8(11)
C31 C30 C35 C34 1.4(11)
S2 C30 C35 C34 -178.4(6)
